data_2215036
loop_
_publ_author_name
'Augustine, A. P. T'
'Charles, C. Kanakam'
'Suresh, R.'
'Christurajan, Y.'
'Ramkumar, V.'

_publ_section_title
;6-Methoxy-1'-methyl-4'-phenylchroman-3-spiro-3'-pyrrolidine-2'-spiro-3''(2''<i>H</i>)-
 indole-2'',4-dione
;
_journal_coeditor_code BX2097
_journal_issue 9
_journal_name_full 'Acta Crystallographica Section E'
_journal_page_first o3794
_journal_page_last o3794
_journal_paper_doi 10.1107/S1600536807038755
_journal_volume 63
_journal_year 2007
_chemical_formula_iupac 'C27 H24 N2 O4'
_chemical_formula_moiety 'C27 H24 N2 O4'
_chemical_formula_sum 'C27 H24 N2 O4'
_chemical_formula_weight 440.48
_chemical_name_systematic
;6-Methoxy-1'-methyl-4'-phenylchroman-3-spiro-3'-pyrrolidine-2'-spiro-3''(2''H)-
indole-2'',4-dione
;
_space_group_IT_number 14
_symmetry_cell_setting monoclinic
_symmetry_space_group_name_Hall '-P 2yn'
_symmetry_space_group_name_H-M 'P 1 21/n 1'
_atom_sites_solution_hydrogens geom
_atom_sites_solution_primary direct
_atom_sites_solution_secondary difmap
_audit_creation_method SHELXL97
_cell_angle_alpha 90.00
_cell_angle_beta 103.2330(10)
_cell_angle_gamma 90.00
_cell_formula_units_Z 4
_cell_length_a 9.2244(2)
_cell_length_b 26.1163(5)
_cell_length_c 9.3506(2)
_cell_measurement_reflns_used 8137
_cell_measurement_temperature 295(2)
_cell_measurement_theta_max 26.77
_cell_measurement_theta_min 2.37
_cell_volume 2192.81(8)
_computing_cell_refinement APEX2
_computing_data_collection 'APEX2 (Bruker, 2004)'
_computing_data_reduction 'SAINT (Bruker, 2004)'
_computing_molecular_graphics 'ORTEP-3 (Farrugia, 1997)'
_computing_publication_material SHELXL97
_computing_structure_refinement 'SHELXL97 (Sheldrick, 1997)'
_computing_structure_solution 'SHELXS97 (Sheldrick, 1997)'
_diffrn_ambient_temperature 295(2)
_diffrn_measured_fraction_theta_full 0.997
_diffrn_measured_fraction_theta_max 0.979
_diffrn_measurement_device_type 'Bruker SMART CCD area-detector'
_diffrn_measurement_method '\f and \w'
_diffrn_radiation_monochromator graphite
_diffrn_radiation_source 'fine-focus sealed tube'
_diffrn_radiation_type MoK\a
_diffrn_radiation_wavelength 0.71073
_diffrn_reflns_av_R_equivalents 0.0322
_diffrn_reflns_av_sigmaI/netI 0.0304
_diffrn_reflns_limit_h_max 12
_diffrn_reflns_limit_h_min -11
_diffrn_reflns_limit_k_max 34
_diffrn_reflns_limit_k_min -34
_diffrn_reflns_limit_l_max 10
_diffrn_reflns_limit_l_min -12
_diffrn_reflns_number 27791
_diffrn_reflns_theta_full 25.00
_diffrn_reflns_theta_max 28.38
_diffrn_reflns_theta_min 1.56
_exptl_absorpt_coefficient_mu 0.090
_exptl_absorpt_correction_T_max 0.9866
_exptl_absorpt_correction_T_min 0.899
_exptl_absorpt_correction_type multi-scan
_exptl_absorpt_process_details '(Blessing, 1995)'
_exptl_crystal_colour colourless
_exptl_crystal_density_diffrn 1.334
_exptl_crystal_density_method 'not measured'
_exptl_crystal_description rectangular
_exptl_crystal_F_000 928
_exptl_crystal_size_max 0.23
_exptl_crystal_size_mid 0.21
_exptl_crystal_size_min 0.15
_refine_diff_density_max 0.235
_refine_diff_density_min -0.183
_refine_ls_extinction_method none
_refine_ls_goodness_of_fit_ref 1.018
_refine_ls_hydrogen_treatment mixed
_refine_ls_matrix_type full
_refine_ls_number_parameters 304
_refine_ls_number_reflns 5379
_refine_ls_number_restraints 0
_refine_ls_restrained_S_all 1.018
_refine_ls_R_factor_all 0.0729
_refine_ls_R_factor_gt 0.0434
_refine_ls_shift/su_max 0.000
_refine_ls_shift/su_mean 0.000
_refine_ls_structure_factor_coef Fsqd
_refine_ls_weighting_details 'calc w = 1/[\s^2^(Fo^2^)+(0.0481P)^2^+0.486P] where P=(Fo^2^+2Fc^2^)/3'
_refine_ls_weighting_scheme calc
_refine_ls_wR_factor_gt 0.0999
_refine_ls_wR_factor_ref 0.1151
_reflns_number_gt 3670
_reflns_number_total 5379
_reflns_threshold_expression I>2\s(I)
_cod_data_source_file bx2097.cif
_cod_data_source_block I
_cod_original_sg_symbol_H-M 'P 21/n'
_cod_database_code 2215036
_cod_database_fobs_code 2215036

loop_
_symmetry_equiv_pos_as_xyz
'x, y, z'
'-x+1/2, y+1/2, -z+1/2'
'-x, -y, -z'
'x-1/2, -y-1/2, z-1/2'

loop_
_atom_site_type_symbol
_atom_site_label
_atom_site_fract_x
_atom_site_fract_y
_atom_site_fract_z
_atom_site_U_iso_or_equiv
_atom_site_adp_type
_atom_site_calc_flag
_atom_site_refinement_flags
_atom_site_occupancy
C C1 0.25225(16) 0.09504(5) 0.02539(14) 0.0343(3) Uani d . 1
C C2 0.34793(15) 0.14452(5) 0.00669(13) 0.0312(3) Uani d . 1
C C3 0.23382(16) 0.17999(5) -0.09708(14) 0.0338(3) Uani d . 1
H H3 0.1920 0.2025 -0.0330 0.041 Uiso calc R 1
C C4 0.11035(18) 0.14375(6) -0.16772(16) 0.0445(4) Uani d . 1
H H4A 0.0178 0.1619 -0.2058 0.053 Uiso calc R 1
H H4B 0.1367 0.1242 -0.2463 0.053 Uiso calc R 1
C C5 0.30377(17) 0.04717(5) -0.05042(16) 0.0401(3) Uani d . 1
C C6 0.31749(17) 0.02527(5) 0.18915(16) 0.0392(3) Uani d . 1
C C7 0.3394(2) -0.00243(6) 0.31793(19) 0.0552(4) Uani d . 1
H H7 0.3771 -0.0356 0.3237 0.066 Uiso calc R 1
C C8 0.3033(2) 0.02077(7) 0.43793(19) 0.0640(5) Uani d . 1
H H8 0.3183 0.0031 0.5264 0.077 Uiso calc R 1
C C9 0.2459(2) 0.06933(8) 0.4293(2) 0.0639(5) Uani d . 1
H H9 0.2210 0.0840 0.5111 0.077 Uiso calc R 1
C C10 0.2246(2) 0.09686(7) 0.29919(18) 0.0512(4) Uani d . 1
H H10 0.1848 0.1297 0.2932 0.061 Uiso calc R 1
C C11 0.26312(16) 0.07498(5) 0.17921(15) 0.0366(3) Uani d . 1
C C12 0.40941(16) 0.16912(5) 0.15696(14) 0.0343(3) Uani d . 1
C C13 0.48437(16) 0.13335(5) -0.05463(15) 0.0364(3) Uani d . 1
H H13A 0.4520 0.1199 -0.1535 0.044 Uiso calc R 1
H H13B 0.5375 0.1651 -0.0601 0.044 Uiso calc R 1
C C14 0.74957(18) 0.08581(6) 0.26498(18) 0.0462(4) Uani d . 1
H H14 0.8021 0.0620 0.2227 0.055 Uiso calc R 1
C C15 0.79350(18) 0.09709(6) 0.41191(19) 0.0514(4) Uani d . 1
H H15 0.8757 0.0805 0.4693 0.062 Uiso calc R 1
C C16 0.71684(18) 0.13301(6) 0.47627(16) 0.0452(4) Uani d . 1
C C17 0.59566(17) 0.15788(6) 0.39204(15) 0.0403(3) Uani d . 1
H H17 0.5452 0.1824 0.4342 0.048 Uiso calc R 1
C C18 0.54837(16) 0.14622(5) 0.24221(15) 0.0348(3) Uani d . 1
C C19 0.62592(16) 0.11033(5) 0.18011(15) 0.0369(3) Uani d . 1
C C20 0.6949(2) 0.17725(8) 0.69199(18) 0.0620(5) Uani d . 1
H H20A 0.7026 0.2104 0.6497 0.093 Uiso calc R 1
H H20B 0.7393 0.1783 0.7954 0.093 Uiso calc R 1
H H20C 0.5918 0.1679 0.6772 0.093 Uiso calc R 1
C C21 0.29494(16) 0.21463(5) -0.19882(15) 0.0356(3) Uani d . 1
C C22 0.38359(19) 0.25574(6) -0.14124(19) 0.0512(4) Uani d . 1
H H22 0.4076 0.2608 -0.0401 0.061 Uiso calc R 1
C C23 0.4371(2) 0.28933(7) -0.2299(2) 0.0655(5) Uani d . 1
H H23 0.4968 0.3166 -0.1882 0.079 Uiso calc R 1
C C24 0.4031(2) 0.28291(7) -0.3794(2) 0.0645(5) Uani d . 1
H H24 0.4397 0.3056 -0.4393 0.077 Uiso calc R 1
C C25 0.3146(2) 0.24280(8) -0.4395(2) 0.0660(5) Uani d . 1
H H25 0.2905 0.2382 -0.5408 0.079 Uiso calc R 1
C C26 0.2605(2) 0.20884(6) -0.34931(17) 0.0523(4) Uani d . 1
H H26 0.2000 0.1818 -0.3914 0.063 Uiso calc R 1
C C27 -0.0093(2) 0.06977(7) -0.0786(2) 0.0661(5) Uani d . 1
H H27A -0.1068 0.0841 -0.1136 0.099 Uiso calc R 1
H H27B -0.0073 0.0499 0.0081 0.099 Uiso calc R 1
H H27C 0.0145 0.0482 -0.1532 0.099 Uiso calc R 1
N N1 0.10004(14) 0.11104(5) -0.04404(14) 0.0428(3) Uani d . 1
N N2 0.33944(15) 0.00992(5) 0.05262(14) 0.0447(3) Uani d . 1
O O1 0.30669(15) 0.04317(4) -0.17904(12) 0.0583(3) Uani d . 1
O O2 0.34710(13) 0.20420(4) 0.20365(11) 0.0502(3) Uani d . 1
O O3 0.58380(11) 0.09720(4) 0.03378(10) 0.0406(2) Uani d . 1
O O4 0.76976(14) 0.14063(5) 0.62380(12) 0.0631(4) Uani d . 1
H H2 0.369(2) -0.0207(7) 0.0335(18) 0.056(5) Uiso d . 1

loop_
_atom_site_aniso_label
_atom_site_aniso_U_11
_atom_site_aniso_U_22
_atom_site_aniso_U_33
_atom_site_aniso_U_12
_atom_site_aniso_U_13
_atom_site_aniso_U_23
C1 0.0353(8) 0.0335(7) 0.0331(7) 0.0026(6) 0.0057(6) 0.0026(5)
C2 0.0316(7) 0.0319(7) 0.0283(6) 0.0027(5) 0.0034(5) 0.0017(5)
C3 0.0340(8) 0.0341(7) 0.0312(7) 0.0030(6) 0.0031(6) 0.0031(5)
C4 0.0405(9) 0.0435(8) 0.0434(8) -0.0033(7) -0.0028(7) 0.0106(6)
C5 0.0416(9) 0.0377(8) 0.0408(8) -0.0044(6) 0.0089(6) -0.0043(6)
C6 0.0375(8) 0.0360(7) 0.0423(8) -0.0003(6) 0.0052(6) 0.0051(6)
C7 0.0607(12) 0.0438(9) 0.0566(10) 0.0029(8) 0.0042(8) 0.0178(8)
C8 0.0752(14) 0.0695(12) 0.0444(9) -0.0103(10) 0.0080(9) 0.0191(9)
C9 0.0805(14) 0.0718(13) 0.0456(10) -0.0028(10) 0.0274(9) 0.0062(9)
C10 0.0603(11) 0.0508(9) 0.0486(9) 0.0088(8) 0.0251(8) 0.0042(7)
C11 0.0359(8) 0.0366(7) 0.0377(7) 0.0028(6) 0.0088(6) 0.0067(6)
C12 0.0360(8) 0.0350(7) 0.0309(7) 0.0034(6) 0.0059(6) 0.0001(5)
C13 0.0372(8) 0.0371(7) 0.0342(7) 0.0035(6) 0.0068(6) 0.0017(6)
C14 0.0381(9) 0.0403(8) 0.0555(9) 0.0088(7) 0.0010(7) -0.0036(7)
C15 0.0391(9) 0.0468(9) 0.0577(10) 0.0070(7) -0.0110(7) 0.0040(7)
C16 0.0424(9) 0.0450(8) 0.0400(8) -0.0017(7) -0.0076(7) 0.0000(6)
C17 0.0397(9) 0.0397(8) 0.0373(7) 0.0019(6) 0.0001(6) -0.0027(6)
C18 0.0324(8) 0.0347(7) 0.0343(7) 0.0009(6) 0.0017(6) 0.0001(5)
C19 0.0325(8) 0.0356(7) 0.0395(7) -0.0003(6) 0.0020(6) -0.0011(6)
C20 0.0552(12) 0.0884(14) 0.0374(9) -0.0034(10) 0.0002(8) -0.0058(9)
C21 0.0361(8) 0.0329(7) 0.0364(7) 0.0063(6) 0.0056(6) 0.0056(5)
C22 0.0531(11) 0.0486(9) 0.0514(9) -0.0090(8) 0.0108(8) 0.0020(7)
C23 0.0593(12) 0.0541(11) 0.0840(14) -0.0137(9) 0.0184(10) 0.0117(10)
C24 0.0611(12) 0.0623(12) 0.0771(13) 0.0105(10) 0.0303(10) 0.0346(10)
C25 0.0859(15) 0.0689(12) 0.0454(10) 0.0115(11) 0.0198(9) 0.0215(9)
C26 0.0691(12) 0.0464(9) 0.0386(8) -0.0006(8) 0.0066(8) 0.0062(7)
C27 0.0445(11) 0.0580(11) 0.0868(14) -0.0137(8) -0.0037(9) 0.0233(10)
N1 0.0331(7) 0.0415(7) 0.0501(7) -0.0029(5) 0.0016(5) 0.0129(5)
N2 0.0542(9) 0.0291(6) 0.0512(8) 0.0048(6) 0.0128(6) -0.0010(6)
O1 0.0835(9) 0.0523(7) 0.0413(6) -0.0062(6) 0.0193(6) -0.0107(5)
O2 0.0557(7) 0.0523(6) 0.0382(6) 0.0214(5) 0.0016(5) -0.0078(5)
O3 0.0389(6) 0.0404(5) 0.0406(5) 0.0098(4) 0.0053(4) -0.0045(4)
O4 0.0609(8) 0.0731(8) 0.0417(6) 0.0111(6) -0.0166(6) -0.0063(6)

loop_
_atom_type_symbol
_atom_type_description
_atom_type_scat_dispersion_real
_atom_type_scat_dispersion_imag
_atom_type_scat_source
C C 0.0033 0.0016 'International Tables Vol C Tables 4.2.6.8 and 6.1.1.4'
H H 0.0000 0.0000 'International Tables Vol C Tables 4.2.6.8 and 6.1.1.4'
N N 0.0061 0.0033 'International Tables Vol C Tables 4.2.6.8 and 6.1.1.4'
O O 0.0106 0.0060 'International Tables Vol C Tables 4.2.6.8 and 6.1.1.4'

loop_
_geom_angle_atom_site_label_1
_geom_angle_atom_site_label_2
_geom_angle_atom_site_label_3
_geom_angle
N1 C1 C11 111.60(11)
N1 C1 C5 112.75(11)
C11 C1 C5 101.15(11)
N1 C1 C2 102.60(10)
C11 C1 C2 117.80(11)
C5 C1 C2 111.37(11)
C13 C2 C12 105.13(11)
C13 C2 C3 112.11(11)
C12 C2 C3 112.14(11)
C13 C2 C1 114.24(11)
C12 C2 C1 109.69(10)
C3 C2 C1 103.71(10)
C4 C3 C21 116.86(11)
C4 C3 C2 103.50(11)
C21 C3 C2 116.76(11)
C4 C3 H3 106.3
C21 C3 H3 106.3
C2 C3 H3 106.3
N1 C4 C3 101.52(11)
N1 C4 H4A 111.5
C3 C4 H4A 111.5
N1 C4 H4B 111.5
C3 C4 H4B 111.5
H4A C4 H4B 109.3
O1 C5 N2 125.84(14)
O1 C5 C1 126.59(13)
N2 C5 C1 107.52(12)
C7 C6 C11 121.86(14)
C7 C6 N2 128.65(14)
C11 C6 N2 109.47(12)
C6 C7 C8 117.69(16)
C6 C7 H7 121.2
C8 C7 H7 121.2
C9 C8 C7 121.33(16)
C9 C8 H8 119.3
C7 C8 H8 119.3
C8 C9 C10 120.46(17)
C8 C9 H9 119.8
C10 C9 H9 119.8
C11 C10 C9 119.22(16)
C11 C10 H10 120.4
C9 C10 H10 120.4
C10 C11 C6 119.40(13)
C10 C11 C1 131.16(13)
C6 C11 C1 109.40(12)
O2 C12 C18 122.46(12)
O2 C12 C2 122.69(12)
C18 C12 C2 114.84(11)
O3 C13 C2 112.44(11)
O3 C13 H13A 109.1
C2 C13 H13A 109.1
O3 C13 H13B 109.1
C2 C13 H13B 109.1
H13A C13 H13B 107.8
C15 C14 C19 119.28(14)
C15 C14 H14 120.4
C19 C14 H14 120.4
C14 C15 C16 120.98(14)
C14 C15 H15 119.5
C16 C15 H15 119.5
O4 C16 C17 124.37(15)
O4 C16 C15 115.76(14)
C17 C16 C15 119.86(14)
C16 C17 C18 119.74(14)
C16 C17 H17 120.1
C18 C17 H17 120.1
C19 C18 C17 119.58(13)
C19 C18 C12 121.14(12)
C17 C18 C12 119.06(12)
O3 C19 C18 121.99(12)
O3 C19 C14 117.46(13)
C18 C19 C14 120.55(13)
O4 C20 H20A 109.5
O4 C20 H20B 109.5
H20A C20 H20B 109.5
O4 C20 H20C 109.5
H20A C20 H20C 109.5
H20B C20 H20C 109.5
C26 C21 C22 117.43(14)
C26 C21 C3 123.00(13)
C22 C21 C3 119.50(13)
C23 C22 C21 121.54(17)
C23 C22 H22 119.2
C21 C22 H22 119.2
C24 C23 C22 120.48(18)
C24 C23 H23 119.8
C22 C23 H23 119.8
C25 C24 C23 119.24(16)
C25 C24 H24 120.4
C23 C24 H24 120.4
C24 C25 C26 120.14(17)
C24 C25 H25 119.9
C26 C25 H25 119.9
C21 C26 C25 121.17(16)
C21 C26 H26 119.4
C25 C26 H26 119.4
N1 C27 H27A 109.5
N1 C27 H27B 109.5
H27A C27 H27B 109.5
N1 C27 H27C 109.5
H27A C27 H27C 109.5
H27B C27 H27C 109.5
C4 N1 C27 115.06(13)
C4 N1 C1 106.76(11)
C27 N1 C1 115.48(12)
C5 N2 C6 112.41(12)
C5 N2 H2 123.1(11)
C6 N2 H2 124.4(11)
C19 O3 C13 113.90(10)
C16 O4 C20 117.03(13)

loop_
_geom_bond_atom_site_label_1
_geom_bond_atom_site_label_2
_geom_bond_distance
C1 N1 1.4663(18)
C1 C11 1.5124(18)
C1 C5 1.5638(19)
C1 C2 1.5970(19)
C2 C13 1.5258(19)
C2 C12 1.5309(18)
C2 C3 1.5620(18)
C3 C4 1.511(2)
C3 C21 1.5123(19)
C3 H3 0.9800
C4 N1 1.4583(18)
C4 H4A 0.9700
C4 H4B 0.9700
C5 O1 1.2136(17)
C5 N2 1.3558(19)
C6 C7 1.379(2)
C6 C11 1.387(2)
C6 N2 1.3964(19)
C7 C8 1.381(3)
C7 H7 0.9300
C8 C9 1.369(3)
C8 H8 0.9300
C9 C10 1.388(2)
C9 H9 0.9300
C10 C11 1.376(2)
C10 H10 0.9300
C12 O2 1.2147(16)
C12 C18 1.4726(19)
C13 O3 1.4384(16)
C13 H13A 0.9700
C13 H13B 0.9700
C14 C15 1.372(2)
C14 C19 1.388(2)
C14 H14 0.9300
C15 C16 1.392(2)
C15 H15 0.9300
C16 O4 1.3685(18)
C16 C17 1.374(2)
C17 C18 1.4022(19)
C17 H17 0.9300
C18 C19 1.3847(19)
C19 O3 1.3774(16)
C20 O4 1.414(2)
C20 H20A 0.9600
C20 H20B 0.9600
C20 H20C 0.9600
C21 C26 1.378(2)
C21 C22 1.382(2)
C22 C23 1.374(2)
C22 H22 0.9300
C23 C24 1.371(3)
C23 H23 0.9300
C24 C25 1.367(3)
C24 H24 0.9300
C25 C26 1.393(2)
C25 H25 0.9300
C26 H26 0.9300
C27 N1 1.461(2)
C27 H27A 0.9600
C27 H27B 0.9600
C27 H27C 0.9600
N2 H2 0.878(18)

loop_
_geom_hbond_atom_site_label_D
_geom_hbond_atom_site_label_H
_geom_hbond_atom_site_label_A
_geom_hbond_site_symmetry_A
_geom_hbond_distance_DH
_geom_hbond_distance_HA
_geom_hbond_distance_DA
_geom_hbond_angle_DHA
N2 H2 O3 3_655 0.878(18) 2.167(19) 3.0401(16) 172.8(16)

loop_
_geom_torsion_atom_site_label_1
_geom_torsion_atom_site_label_2
_geom_torsion_atom_site_label_3
_geom_torsion_atom_site_label_4
_geom_torsion
N1 C1 C2 C13 -131.28(11)
C11 C1 C2 C13 105.74(13)
C5 C1 C2 C13 -10.42(15)
N1 C1 C2 C12 111.00(12)
C11 C1 C2 C12 -11.98(16)
C5 C1 C2 C12 -128.14(12)
N1 C1 C2 C3 -8.95(13)
C11 C1 C2 C3 -131.93(12)
C5 C1 C2 C3 111.90(12)
C13 C2 C3 C4 104.93(13)
C12 C2 C3 C4 -137.07(12)
C1 C2 C3 C4 -18.80(13)
C13 C2 C3 C21 -24.98(16)
C12 C2 C3 C21 93.02(14)
C1 C2 C3 C21 -148.71(11)
C21 C3 C4 N1 169.87(12)
C2 C3 C4 N1 40.03(14)
N1 C1 C5 O1 56.5(2)
C11 C1 C5 O1 175.82(15)
C2 C1 C5 O1 -58.19(19)
N1 C1 C5 N2 -121.14(13)
C11 C1 C5 N2 -1.84(15)
C2 C1 C5 N2 124.15(12)
C11 C6 C7 C8 0.8(3)
N2 C6 C7 C8 -177.26(16)
C6 C7 C8 C9 0.9(3)
C7 C8 C9 C10 -1.0(3)
C8 C9 C10 C11 -0.6(3)
C9 C10 C11 C6 2.2(2)
C9 C10 C11 C1 179.56(16)
C7 C6 C11 C10 -2.4(2)
N2 C6 C11 C10 176.04(14)
C7 C6 C11 C1 179.73(14)
N2 C6 C11 C1 -1.85(17)
N1 C1 C11 C10 -55.2(2)
C5 C1 C11 C10 -175.36(16)
C2 C1 C11 C10 63.1(2)
N1 C1 C11 C6 122.33(13)
C5 C1 C11 C6 2.20(15)
C2 C1 C11 C6 -119.38(13)
C13 C2 C12 O2 141.65(14)
C3 C2 C12 O2 19.57(19)
C1 C2 C12 O2 -95.10(16)
C13 C2 C12 C18 -39.64(15)
C3 C2 C12 C18 -161.72(12)
C1 C2 C12 C18 83.61(14)
C12 C2 C13 O3 62.99(13)
C3 C2 C13 O3 -174.93(10)
C1 C2 C13 O3 -57.31(15)
C19 C14 C15 C16 -0.6(3)
C14 C15 C16 O4 179.25(15)
C14 C15 C16 C17 -0.3(3)
O4 C16 C17 C18 -178.35(15)
C15 C16 C17 C18 1.2(2)
C16 C17 C18 C19 -1.1(2)
C16 C17 C18 C12 173.62(14)
O2 C12 C18 C19 -172.56(14)
C2 C12 C18 C19 8.73(19)
O2 C12 C18 C17 12.8(2)
C2 C12 C18 C17 -165.90(12)
C17 C18 C19 O3 179.60(13)
C12 C18 C19 O3 5.0(2)
C17 C18 C19 C14 0.2(2)
C12 C18 C19 C14 -174.45(14)
C15 C14 C19 O3 -178.76(14)
C15 C14 C19 C18 0.7(2)
C4 C3 C21 C26 -10.6(2)
C2 C3 C21 C26 112.71(16)
C4 C3 C21 C22 166.10(14)
C2 C3 C21 C22 -70.64(17)
C26 C21 C22 C23 -0.7(2)
C3 C21 C22 C23 -177.56(16)
C21 C22 C23 C24 0.2(3)
C22 C23 C24 C25 0.3(3)
C23 C24 C25 C26 -0.3(3)
C22 C21 C26 C25 0.8(2)
C3 C21 C26 C25 177.49(15)
C24 C25 C26 C21 -0.3(3)
C3 C4 N1 C27 -178.03(14)
C3 C4 N1 C1 -48.48(14)
C11 C1 N1 C4 162.45(12)
C5 C1 N1 C4 -84.51(14)
C2 C1 N1 C4 35.40(14)
C11 C1 N1 C27 -68.24(17)
C5 C1 N1 C27 44.80(18)
C2 C1 N1 C27 164.71(13)
O1 C5 N2 C6 -176.80(15)
C1 C5 N2 C6 0.88(17)
C7 C6 N2 C5 178.87(16)
C11 C6 N2 C5 0.59(18)
C18 C19 O3 C13 17.24(19)
C14 C19 O3 C13 -163.30(13)
C2 C13 O3 C19 -53.20(15)
C17 C16 O4 C20 -1.0(2)
C15 C16 O4 C20 179.47(15)
